data_7106871
loop_
_publ_author_name
'Ramkinkar Santra'
'Kaustuv Banerjee'
'Kumar Biradha'

_publ_section_title
;
 Weak Ag---Ag and Ag---Pi Interactions in Templating Regio Selective
 Single and Double [2+2] Reactions of
 N,N'-bis(3-(4-pyridyl)acryloyl)-hydrazine in the Solid State
;
_journal_name_full Chem.Commun.
_journal_page_first 10740
_journal_paper_doi 10.1039/c1cc13994k
_journal_volume 47
_journal_year 2011
_chemical_formula_sum 'C16 H22 N4 O6'
_chemical_formula_weight 366.38
_chemical_name_systematic ?
_space_group_IT_number 14
_symmetry_cell_setting monoclinic
_symmetry_space_group_name_Hall '-P 2yn'
_symmetry_space_group_name_H-M 'P 1 21/n 1'
_atom_sites_solution_hydrogens geom
_atom_sites_solution_primary direct
_atom_sites_solution_secondary difmap
_audit_creation_method SHELXL-97
_cell_angle_alpha 90.00
_cell_angle_beta 95.028(6)
_cell_angle_gamma 90.00
_cell_formula_units_Z 2
_cell_length_a 3.7791(7)
_cell_length_b 12.616(2)
_cell_length_c 17.874(3)
_cell_measurement_reflns_used 1499
_cell_measurement_temperature 293(2)
_cell_measurement_theta_max 24.99
_cell_measurement_theta_min 1.98
_cell_volume 848.9(3)
_computing_structure_refinement 'SHELXL-97 (Sheldrick, 1997)'
_computing_structure_solution 'SHELXS-97 (Sheldrick, 1990)'
_diffrn_ambient_temperature 293(2)
_diffrn_measured_fraction_theta_full 0.999
_diffrn_measured_fraction_theta_max 0.999
_diffrn_measurement_device_type 'Bruker CCD APEX2'
_diffrn_measurement_method hemisphere
_diffrn_radiation_monochromator graphite
_diffrn_radiation_source 'fine-focus sealed tube'
_diffrn_radiation_type MoK\a
_diffrn_radiation_wavelength 0.71073
_diffrn_reflns_av_R_equivalents 0.0529
_diffrn_reflns_av_sigmaI/netI 0.0366
_diffrn_reflns_limit_h_max 4
_diffrn_reflns_limit_h_min -4
_diffrn_reflns_limit_k_max 14
_diffrn_reflns_limit_k_min -14
_diffrn_reflns_limit_l_max 21
_diffrn_reflns_limit_l_min -21
_diffrn_reflns_number 9932
_diffrn_reflns_theta_full 24.99
_diffrn_reflns_theta_max 24.99
_diffrn_reflns_theta_min 1.98
_exptl_absorpt_coefficient_mu 0.111
_exptl_absorpt_correction_T_max 0.989
_exptl_absorpt_correction_T_min 0.984
_exptl_absorpt_correction_type empirical
_exptl_absorpt_process_details sadabs
_exptl_crystal_colour 'Light yellow'
_exptl_crystal_density_diffrn 1.433
_exptl_crystal_density_meas ?
_exptl_crystal_density_method 'not measured'
_exptl_crystal_description needles
_exptl_crystal_F_000 388
_exptl_crystal_size_max 0.23
_exptl_crystal_size_mid 0.12
_exptl_crystal_size_min 0.10
_refine_diff_density_max 0.160
_refine_diff_density_min -0.158
_refine_diff_density_rms 0.035
_refine_ls_extinction_method none
_refine_ls_goodness_of_fit_ref 0.911
_refine_ls_hydrogen_treatment constr
_refine_ls_matrix_type full
_refine_ls_number_parameters 100
_refine_ls_number_reflns 1499
_refine_ls_number_restraints 0
_refine_ls_restrained_S_all 0.911
_refine_ls_R_factor_all 0.0737
_refine_ls_R_factor_gt 0.0465
_refine_ls_shift/su_max 0.001
_refine_ls_shift/su_mean 0.000
_refine_ls_structure_factor_coef Fsqd
_refine_ls_weighting_details 'calc w=1/[\s^2^(Fo^2^)+(0.1000P)^2^+0.0000P] where P=(Fo^2^+2Fc^2^)/3'
_refine_ls_weighting_scheme calc
_refine_ls_wR_factor_gt 0.1265
_refine_ls_wR_factor_ref 0.1443
_reflns_number_gt 1058
_reflns_number_total 1499
_reflns_threshold_expression >2sigma(I)
_cod_data_source_file c1cc13994k.txt
_cod_data_source_block PAH
_cod_depositor_comments
;
The following automatic conversions were performed:

'_exptl_crystal_density_meas' value 'not measured' was changed to '?'
- the value is perceived as not measured.

Automatic conversion script
Id: cif_fix_values 3008 2015-01-20 13:52:24Z robertas 
;
_cod_original_sg_symbol_H-M P21/n
_cod_database_code 7106871

loop_
_symmetry_equiv_pos_as_xyz
'x, y, z'
'-x+1/2, y+1/2, -z+1/2'
'-x, -y, -z'
'x-1/2, -y-1/2, z-1/2'

loop_
_atom_site_label
_atom_site_type_symbol
_atom_site_fract_x
_atom_site_fract_y
_atom_site_fract_z
_atom_site_U_iso_or_equiv
_atom_site_adp_type
_atom_site_occupancy
_atom_site_symmetry_multiplicity
_atom_site_calc_flag
_atom_site_refinement_flags
O18 O 0.2739(4) 0.83486(11) 1.02758(7) 0.0479(5) Uani 1 1 d .
N11 N 0.5366(5) 0.57243(14) 0.68432(10) 0.0438(5) Uani 1 1 d .
N12 N 0.0337(4) 0.97633(12) 0.96658(8) 0.0342(4) Uani 1 1 d .
H12 H -0.0238 1.0076 0.9245 0.041 Uiso 1 1 calc R
C11 C 0.3828(6) 0.66766(18) 0.68200(11) 0.0430(6) Uani 1 1 d .
H11 H 0.3002 0.6946 0.6353 0.052 Uiso 1 1 calc R
C12 C 0.3383(5) 0.72891(17) 0.74465(11) 0.0375(5) Uani 1 1 d .
H12A H 0.2329 0.7954 0.7396 0.045 Uiso 1 1 calc R
C13 C 0.4533(5) 0.68958(15) 0.81531(11) 0.0318(5) Uani 1 1 d .
C14 C 0.6160(5) 0.59116(16) 0.81764(11) 0.0389(5) Uani 1 1 d .
H14 H 0.7017 0.5621 0.8635 0.047 Uiso 1 1 calc R
C15 C 0.6511(6) 0.53626(17) 0.75223(12) 0.0441(6) Uani 1 1 d .
H15 H 0.7608 0.4702 0.7556 0.053 Uiso 1 1 calc R
C16 C 0.4004(5) 0.74446(16) 0.88598(11) 0.0357(5) Uani 1 1 d .
H16 H 0.4837 0.7101 0.9301 0.043 Uiso 1 1 calc R
C17 C 0.2475(5) 0.83721(15) 0.89348(10) 0.0344(5) Uani 1 1 d .
H17 H 0.1740 0.8761 0.8507 0.041 Uiso 1 1 calc R
C18 C 0.1898(5) 0.88112(15) 0.96807(10) 0.0310(5) Uani 1 1 d .

loop_
_atom_site_aniso_label
_atom_site_aniso_U_11
_atom_site_aniso_U_22
_atom_site_aniso_U_33
_atom_site_aniso_U_23
_atom_site_aniso_U_13
_atom_site_aniso_U_12
O18 0.0778(11) 0.0393(9) 0.0268(8) 0.0015(6) 0.0045(7) 0.0168(8)
N11 0.0516(11) 0.0427(11) 0.0383(11) -0.0127(8) 0.0111(8) -0.0054(9)
N12 0.0535(10) 0.0297(9) 0.0204(8) -0.0011(6) 0.0090(7) 0.0040(8)
C11 0.0528(13) 0.0476(13) 0.0288(11) -0.0056(9) 0.0054(9) -0.0043(11)
C12 0.0439(12) 0.0372(12) 0.0318(11) -0.0039(9) 0.0062(9) 0.0017(9)
C13 0.0325(10) 0.0320(11) 0.0312(10) -0.0041(8) 0.0040(8) -0.0015(8)
C14 0.0480(13) 0.0353(12) 0.0336(11) -0.0034(9) 0.0038(9) 0.0038(9)
C15 0.0488(13) 0.0366(13) 0.0477(14) -0.0117(10) 0.0087(10) 0.0027(10)
C16 0.0450(12) 0.0356(11) 0.0263(10) -0.0034(8) 0.0021(8) 0.0022(9)
C17 0.0438(12) 0.0334(11) 0.0264(11) 0.0002(8) 0.0062(8) 0.0013(9)
C18 0.0394(11) 0.0277(10) 0.0262(10) -0.0013(8) 0.0043(8) -0.0003(8)

loop_
_atom_type_symbol
_atom_type_description
_atom_type_scat_dispersion_real
_atom_type_scat_dispersion_imag
_atom_type_scat_source
C C 0.0033 0.0016 'International Tables Vol C Tables 4.2.6.8 and 6.1.1.4'
H H 0.0000 0.0000 'International Tables Vol C Tables 4.2.6.8 and 6.1.1.4'
N N 0.0061 0.0033 'International Tables Vol C Tables 4.2.6.8 and 6.1.1.4'
O O 0.0106 0.0060 'International Tables Vol C Tables 4.2.6.8 and 6.1.1.4'

loop_
_geom_angle_atom_site_label_1
_geom_angle_atom_site_label_2
_geom_angle_atom_site_label_3
_geom_angle
_geom_angle_site_symmetry_3
C15 N11 C11 116.26(17) .
C18 N12 N12 119.10(19) 3_577
N11 C11 C12 124.2(2) .
C11 C12 C13 119.0(2) .
C14 C13 C12 116.75(18) .
C14 C13 C16 119.35(18) .
C12 C13 C16 123.86(18) .
C15 C14 C13 120.1(2) .
N11 C15 C14 123.6(2) .
C17 C16 C13 126.88(19) .
C16 C17 C18 121.72(18) .
O18 C18 N12 121.56(17) .
O18 C18 C17 123.70(18) .
N12 C18 C17 114.74(16) .

loop_
_geom_bond_atom_site_label_1
_geom_bond_atom_site_label_2
_geom_bond_distance
_geom_bond_site_symmetry_2
O18 C18 1.230(2) .
N11 C15 1.333(3) .
N11 C11 1.334(3) .
N12 C18 1.337(3) .
N12 N12 1.379(3) 3_577
C11 C12 1.383(3) .
C12 C13 1.391(3) .
C13 C14 1.385(3) .
C13 C16 1.470(3) .
C14 C15 1.375(3) .
C16 C17 1.317(3) .
C17 C18 1.478(3) .
